data_4128681
loop_
_publ_author_name
'Maser, Leon'
'Schneider, Christian'
'Vondung, Lisa'
'Alig, Lukas'
'Langer, Robert'

_publ_section_title
;
 Quantifying the Donor Strength of Ligand-Stabilized Main Group Fragments.
;
_journal_issue 18
_journal_name_full 'Journal of the American Chemical Society'
_journal_page_first 7596
_journal_page_last 7604
_journal_paper_doi 10.1021/jacs.9b02598
_journal_volume 141
_journal_year 2019
_chemical_formula_moiety 'C32 H31 Cl Ir N2 O P2, Cl, C H2 Cl2'
_chemical_formula_sum 'C33 H33 Cl4 Ir N2 O P2'
_chemical_formula_weight 869.55
_space_group_crystal_system triclinic
_space_group_IT_number 2
_space_group_name_Hall '-P 1'
_space_group_name_H-M_alt 'P -1'
_atom_sites_solution_hydrogens mixed
_audit_creation_date 2019-02-07
_audit_creation_method
;
Olex2 1.2
(compiled 2018.05.29 svn.r3508 for OlexSys, GUI svn.r5506)
;
_cell_angle_alpha 88.181(2)
_cell_angle_beta 79.515(2)
_cell_angle_gamma 63.8870(10)
_cell_formula_units_Z 4
_cell_length_a 14.0605(6)
_cell_length_b 14.4113(6)
_cell_length_c 19.6677(9)
_cell_measurement_reflns_used 9464
_cell_measurement_temperature 100.0
_cell_measurement_theta_max 31.166
_cell_measurement_theta_min 2.532
_cell_volume 3513.5(3)
_computing_cell_refinement 'APEX3 v2016.1-0 (Bruker AXS)'
_computing_data_collection 'Bruker Instrument Service v3.0.26'
_computing_data_reduction 'SAINT v8.37A (Bruker, 2015)'
_computing_molecular_graphics 'Olex2 (Dolomanov et al., 2009)'
_computing_publication_material 'Olex2 (Dolomanov et al., 2009)'
_computing_structure_refinement 'ShelXL (Sheldrick, 2015)'
_diffrn_ambient_temperature 100.0
_diffrn_detector 'Photon 100'
_diffrn_detector_area_resol_mean 10.4167
_diffrn_detector_type 'CMOS active pixel sensor'
_diffrn_measured_fraction_theta_full 0.999
_diffrn_measured_fraction_theta_max 0.890
_diffrn_measurement_device 'fixed-chi goniometer'
_diffrn_measurement_device_type 'D8 Quest (Bruker AXS Inc.)'
_diffrn_measurement_method 'rotation method'
_diffrn_radiation_monochromator graphite
_diffrn_radiation_type MoK\a
_diffrn_radiation_wavelength 0.71073
_diffrn_reflns_av_R_equivalents 0.0380
_diffrn_reflns_av_unetI/netI 0.0276
_diffrn_reflns_Laue_measured_fraction_full 0.999
_diffrn_reflns_Laue_measured_fraction_max 0.890
_diffrn_reflns_limit_h_max 20
_diffrn_reflns_limit_h_min -20
_diffrn_reflns_limit_k_max 21
_diffrn_reflns_limit_k_min -18
_diffrn_reflns_limit_l_max 28
_diffrn_reflns_limit_l_min -28
_diffrn_reflns_number 169650
_diffrn_reflns_point_group_measured_fraction_full 0.999
_diffrn_reflns_point_group_measured_fraction_max 0.890
_diffrn_reflns_theta_full 25.242
_diffrn_reflns_theta_max 31.310
_diffrn_reflns_theta_min 2.115
_diffrn_source 'I\mS Microfocus Source'
_diffrn_source_type 'sealed tube'
_diffrn_standards_number 0
_exptl_absorpt_coefficient_mu 4.224
_exptl_absorpt_correction_T_max 0.2667
_exptl_absorpt_correction_T_min 0.1657
_exptl_absorpt_correction_type multi-scan
_exptl_absorpt_process_details
'SADABS-2014/5 (Bruker,2014/5) was used for absorption correction. wR2(int) was 0.1426 before and 0.0550 after correction. The Ratio of minimum to maximum transmission is 0.6213. The \l/2 correction factor is Not present.'
_exptl_crystal_colour colourless
_exptl_crystal_colour_primary colourless
_exptl_crystal_density_diffrn 1.644
_exptl_crystal_description needle
_exptl_crystal_F_000 1712
_exptl_crystal_size_max 0.644
_exptl_crystal_size_mid 0.133
_exptl_crystal_size_min 0.117
_refine_diff_density_max 1.866
_refine_diff_density_min -1.392
_refine_diff_density_rms 0.119
_refine_ls_extinction_method none
_refine_ls_goodness_of_fit_ref 1.033
_refine_ls_hydrogen_treatment mixed
_refine_ls_matrix_type full
_refine_ls_number_parameters 783
_refine_ls_number_reflns 20487
_refine_ls_number_restraints 0
_refine_ls_restrained_S_all 1.033
_refine_ls_R_factor_all 0.0324
_refine_ls_R_factor_gt 0.0248
_refine_ls_shift/su_max 0.002
_refine_ls_shift/su_mean 0.000
_refine_ls_structure_factor_coef Fsqd
_refine_ls_weighting_details 'w=1/[\s^2^(Fo^2^)+(0.0173P)^2^+6.6843P] where P=(Fo^2^+2Fc^2^)/3'
_refine_ls_weighting_scheme calc
_refine_ls_wR_factor_gt 0.0497
_refine_ls_wR_factor_ref 0.0519
_reflns_Friedel_coverage 0.000
_reflns_number_gt 18107
_reflns_number_total 20487
_reflns_threshold_expression 'I > 2\s(I)'
_cod_data_source_file ja9b02598_si_005.cif
_cod_data_source_block lmcdp228_0m_a
_cod_depositor_comments
;
The following automatic conversions were performed:

data item '_exptl_absorpt_correction_type' value 'Multi-Scan' was
changed to 'multi-scan' in accordance with the
/home/data/users/saulius/crontab/automatic-downloads/current/ACS/lib/dictionaries/cif_core.dic
dictionary named 'cif_core.dic' version 2.4.2 last updated on
2011-04-26.

Automatic conversion script
Id: cif_fix_values 6909 2019-04-08 15:41:33Z antanas 
;
_cod_database_code 4128681
_shelx_shelxl_version_number 2014/7
_audit_contact_author 'L. Maser'
_shelx_space_group_comment
;
The symmetry employed for this shelxl refinement is uniquely defined
by the following loop, which should always be used as a source of
symmetry information in preference to the above space-group names.
They are only intended as comments.
;
_olex2_refinement_description
;
1. Fixed Uiso
 At 1.2 times of:
  All C(H) groups, All C(H,H) groups
2.a Secondary CH2 refined with riding coordinates:
 C00P(H00C,H00D), C00S(H00A,H00B), C012(H01L,H01N), C013(H01A,H01B), C015(H01C,
 H01D), C017(H01E,H01F), C01N(H01Z,H), C01S(H3AA,HA), C02G(H02F,H02G),
 C02H(H02H,H02I)
2.b Aromatic/amide H refined with riding coordinates:
 C00V(H00V), C00X(H00X), C016(H016), C018(H018), C019(H019), C01A(H01G),
 C01B(H01H), C01C(H01O), C01D(H01P), C01E(H01I), C01F(H01Q), C01G(H01J),
 C01H(H01R), C01I(H01S), C01J(H01K), C01K(H01U), C01L(H01W), C01M(H01M),
 C01O(H01), C01P(H0AA), C01Q(H1AA), C01R(H2AA), C01T(H01T), C01U(H4AA),
 C01V(H01V), C01W(H5AA), C01X(H01X), C01Y(H01Y), C01Z(H6AA), C020(H020),
 C021(H021), C022(H022), C023(H023), C024(H024), C025(H025), C026(H026),
 C027(H027), C028(H028), C029(H029), C02A(H02A), C02B(H02B), C02C(H02C),
 C02D(H02D), C02E(H02E)
;
_olex2_submission_special_instructions 'No special instructions were received'

loop_
_space_group_symop_operation_xyz
'x, y, z'
'-x, -y, -z'

loop_
_atom_site_label
_atom_site_type_symbol
_atom_site_fract_x
_atom_site_fract_y
_atom_site_fract_z
_atom_site_U_iso_or_equiv
_atom_site_adp_type
_atom_site_occupancy
_atom_site_site_symmetry_order
_atom_site_calc_flag
_atom_site_refinement_flags_posn
Ir01 Ir 0.52269(2) -0.48028(2) 0.30042(2) 0.00966(2) Uani 1 1 d .
Ir02 Ir 0.20412(2) 0.10295(2) 0.07771(2) 0.01010(2) Uani 1 1 d .
P003 P 0.71109(4) -0.57998(4) 0.27555(3) 0.01128(10) Uani 1 1 d .
P04 P 0.15780(4) 0.15332(4) -0.03122(3) 0.01142(10) Uani 1 1 d .
Cl05 Cl 0.50021(5) -0.64074(4) 0.31223(3) 0.01818(11) Uani 1 1 d .
P06 P 0.33556(5) -0.37832(4) 0.32300(3) 0.01227(11) Uani 1 1 d .
Cl08 Cl 0.09588(5) 0.28051(4) 0.13129(3) 0.02027(11) Uani 1 1 d .
P009 P 0.25489(5) 0.04484(5) 0.18392(3) 0.01386(11) Uani 1 1 d .
Cl0A Cl -0.00396(6) -0.20627(6) 0.26074(4) 0.03490(17) Uani 1 1 d .
Cl0B Cl -0.03846(7) -0.21950(7) 0.48981(4) 0.0455(2) Uani 1 1 d .
Cl0C Cl 0.41326(8) -0.76989(8) 0.54540(5) 0.0491(2) Uani 1 1 d .
Cl0E Cl -0.23555(9) -0.09607(8) 0.43567(6) 0.0556(2) Uani 1 1 d .
Cl00 Cl 0.51902(14) -0.89733(12) 0.41905(7) 0.1015(6) Uani 1 1 d .
O00H O 0.42280(14) 0.10216(14) 0.03181(10) 0.0231(4) Uani 1 1 d .
O00I O 0.54003(15) -0.44490(15) 0.44776(9) 0.0224(4) Uani 1 1 d .
N00J N -0.03021(15) 0.13220(15) 0.08652(10) 0.0140(4) Uani 1 1 d .
N00K N 0.05288(15) 0.01152(15) 0.15043(10) 0.0146(4) Uani 1 1 d .
N00L N 0.58861(15) -0.55754(15) 0.14604(10) 0.0136(4) Uani 1 1 d .
C00M C 0.06604(18) 0.08103(17) 0.10654(12) 0.0134(4) Uani 1 1 d .
C00N C 0.75944(18) -0.69248(18) 0.32736(12) 0.0150(4) Uani 1 1 d .
N00O N 0.45323(15) -0.40809(15) 0.15985(10) 0.0139(4) Uani 1 1 d .
C00P C -0.05196(18) 0.20655(17) 0.03189(12) 0.0149(4) Uani 1 1 d .
H00C H -0.0451 0.2683 0.0461 0.018 Uiso 1 1 calc R
H00D H -0.1264 0.2292 0.0241 0.018 Uiso 1 1 calc R
C00Q C 0.33957(19) 0.10611(17) 0.04878(12) 0.0149(4) Uani 1 1 d .
C00R C 0.51845(18) -0.48440(17) 0.19546(11) 0.0125(4) Uani 1 1 d .
C00S C 0.76015(18) -0.63239(18) 0.18586(11) 0.0143(4) Uani 1 1 d .
H00A H 0.7767 -0.5822 0.1567 0.017 Uiso 1 1 calc R
H00B H 0.8278 -0.6970 0.1832 0.017 Uiso 1 1 calc R
C00T C 0.24623(18) 0.06956(18) -0.10650(12) 0.0136(4) Uani 1 1 d .
C00U C 0.25698(18) -0.43356(18) 0.37832(12) 0.0148(4) Uani 1 1 d .
C00V C 0.43570(19) -0.13287(19) 0.11909(13) 0.0177(5) Uani 1 1 d .
H00V H 0.3999 -0.1218 0.0809 0.021 Uiso 1 1 calc R
C00W C 0.53254(18) -0.46166(17) 0.39384(12) 0.0140(4) Uani 1 1 d .
C00X C 0.2910(2) -0.4787(2) 0.43849(13) 0.0209(5) Uani 1 1 d .
H00X H 0.3550 -0.4811 0.4496 0.025 Uiso 1 1 calc R
C00Y C 0.25949(19) 0.13924(19) 0.24035(12) 0.0182(5) Uani 1 1 d .
C00Z C 0.28764(19) -0.24923(18) 0.36289(12) 0.0166(4) Uani 1 1 d .
C010 C 0.38849(19) -0.06386(18) 0.17699(12) 0.0164(4) Uani 1 1 d .
C011 C 0.13787(18) 0.28431(17) -0.05110(12) 0.0150(4) Uani 1 1 d .
C012 C 0.02841(18) 0.15523(18) -0.03467(12) 0.0152(4) Uani 1 1 d .
H01L H 0.0002 0.1938 -0.0748 0.018 Uiso 1 1 calc R
H01N H 0.0380 0.0835 -0.0408 0.018 Uiso 1 1 calc R
C013 C 0.67775(18) -0.65505(17) 0.15756(12) 0.0153(4) Uani 1 1 d .
H01A H 0.7123 -0.6974 0.1135 0.018 Uiso 1 1 calc R
H01B H 0.6504 -0.6944 0.1910 0.018 Uiso 1 1 calc R
C014 C 0.79301(19) -0.51486(19) 0.28543(12) 0.0156(4) Uani 1 1 d .
C015 C 0.35592(19) -0.31684(19) 0.19064(12) 0.0187(5) Uani 1 1 d .
H01C H 0.3165 -0.2790 0.1539 0.022 Uiso 1 1 calc R
H01D H 0.3759 -0.2699 0.2139 0.022 Uiso 1 1 calc R
C016 C 0.3568(2) -0.21051(19) 0.37829(13) 0.0215(5) Uani 1 1 d .
H016 H 0.4325 -0.2528 0.3695 0.026 Uiso 1 1 calc R
C017 C 0.28339(19) -0.3496(2) 0.24322(12) 0.0179(5) Uani 1 1 d .
H01E H 0.2815 -0.4115 0.2245 0.021 Uiso 1 1 calc R
H01F H 0.2090 -0.2931 0.2523 0.021 Uiso 1 1 calc R
C018 C 0.7726(2) -0.6800(2) 0.39441(13) 0.0223(5) Uani 1 1 d .
H018 H 0.7588 -0.6136 0.4118 0.027 Uiso 1 1 calc R
C019 C 0.32263(19) -0.03072(19) -0.09941(13) 0.0182(5) Uani 1 1 d .
H019 H 0.3363 -0.0535 -0.0548 0.022 Uiso 1 1 calc R
C01A C 0.1632(2) -0.4307(2) 0.36200(13) 0.0201(5) Uani 1 1 d .
H01G H 0.1389 -0.3997 0.3212 0.024 Uiso 1 1 calc R
C01B C 0.56901(19) -0.52628(19) 0.08037(12) 0.0171(5) Uani 1 1 d .
H01H H 0.6083 -0.5638 0.0376 0.021 Uiso 1 1 calc R
C01C C -0.10265(18) 0.09501(18) 0.11733(13) 0.0168(5) Uani 1 1 d .
H01O H -0.1747 0.1179 0.1107 0.020 Uiso 1 1 calc R
C01D C 0.3792(2) -0.0978(2) -0.15785(14) 0.0237(5) Uani 1 1 d .
H01P H 0.4309 -0.1664 -0.1528 0.028 Uiso 1 1 calc R
C01E C 0.7808(2) -0.79076(19) 0.30262(13) 0.0226(5) Uani 1 1 d .
H01I H 0.7717 -0.8002 0.2571 0.027 Uiso 1 1 calc R
C01F C 0.22813(19) 0.1025(2) -0.17278(12) 0.0193(5) Uani 1 1 d .
H01Q H 0.1767 0.1710 -0.1782 0.023 Uiso 1 1 calc R
C01G C 0.48334(19) -0.43233(19) 0.08917(12) 0.0164(4) Uani 1 1 d .
H01J H 0.4501 -0.3909 0.0539 0.020 Uiso 1 1 calc R
C01H C 0.4426(2) -0.0817(2) 0.23299(13) 0.0245(5) Uani 1 1 d .
H01R H 0.4111 -0.0355 0.2729 0.029 Uiso 1 1 calc R
C01I C 0.5885(2) -0.2347(2) 0.17220(14) 0.0246(5) Uani 1 1 d .
H01S H 0.6568 -0.2925 0.1703 0.030 Uiso 1 1 calc R
C01J C 0.2323(2) -0.5203(2) 0.48244(13) 0.0224(5) Uani 1 1 d .
H01K H 0.2554 -0.5500 0.5238 0.027 Uiso 1 1 calc R
C01K C 0.1062(2) 0.48648(19) -0.07796(14) 0.0223(5) Uani 1 1 d .
H01U H 0.0944 0.5557 -0.0861 0.027 Uiso 1 1 calc R
C01L C 0.2012(2) 0.32417(19) -0.02873(14) 0.0216(5) Uani 1 1 d .
H01W H 0.2553 0.2827 -0.0034 0.026 Uiso 1 1 calc R
C01M C 0.9049(2) -0.5737(2) 0.27542(13) 0.0217(5) Uani 1 1 d .
H01M H 0.9357 -0.6469 0.2686 0.026 Uiso 1 1 calc R
C01N C 0.1677(2) -0.0058(2) 0.23434(13) 0.0206(5) Uani 1 1 d .
H01Z H 0.2061 -0.0537 0.2681 0.025 Uiso 1 1 calc R
H H 0.1024 0.0518 0.2604 0.025 Uiso 1 1 calc R
C01O C -0.05051(19) 0.01961(18) 0.15866(12) 0.0170(5) Uani 1 1 d .
H01 H -0.0791 -0.0198 0.1875 0.020 Uiso 1 1 calc R
C01P C 0.0593(2) 0.3471(2) -0.08855(15) 0.0255(6) Uani 1 1 d .
H0AA H 0.0165 0.3206 -0.1055 0.031 Uiso 1 1 calc R
C01Q C 0.5352(2) -0.2179(2) 0.11713(14) 0.0213(5) Uani 1 1 d .
H1AA H 0.5668 -0.2650 0.0776 0.026 Uiso 1 1 calc R
C01R C 0.2852(2) 0.0352(2) -0.23061(13) 0.0246(5) Uani 1 1 d .
H2AA H 0.2725 0.0577 -0.2754 0.029 Uiso 1 1 calc R
C01S C 0.13524(19) -0.06318(19) 0.18589(13) 0.0182(5) Uani 1 1 d .
H3AA H 0.1992 -0.1080 0.1514 0.022 Uiso 1 1 calc R
HA H 0.1068 -0.1076 0.2129 0.022 Uiso 1 1 calc R
C01T C 0.7489(2) -0.4081(2) 0.29683(14) 0.0214(5) Uani 1 1 d .
H01T H 0.6729 -0.3678 0.3049 0.026 Uiso 1 1 calc R
C01U C 0.5421(2) -0.1668(2) 0.23020(15) 0.0287(6) Uani 1 1 d .
H4AA H 0.5785 -0.1785 0.2682 0.034 Uiso 1 1 calc R
C01V C 0.8160(2) -0.3600(2) 0.29647(15) 0.0260(6) Uani 1 1 d .
H01V H 0.7856 -0.2870 0.3041 0.031 Uiso 1 1 calc R
C01W C 0.3605(2) -0.0648(2) -0.22309(14) 0.0250(6) Uani 1 1 d .
H5AA H 0.3993 -0.1107 -0.2627 0.030 Uiso 1 1 calc R
C01X C 0.1762(2) -0.1857(2) 0.37653(12) 0.0216(5) Uani 1 1 d .
H01X H 0.1284 -0.2114 0.3663 0.026 Uiso 1 1 calc R
C01Y C 0.1398(2) -0.5181(2) 0.46574(13) 0.0208(5) Uani 1 1 d .
H01Y H 0.0999 -0.5472 0.4954 0.025 Uiso 1 1 calc R
C01Z C 0.0432(2) 0.4476(2) -0.10112(15) 0.0258(6) Uani 1 1 d .
H6AA H -0.0114 0.4899 -0.1258 0.031 Uiso 1 1 calc R
C020 C 0.1885(3) 0.1801(2) 0.30219(15) 0.0328(7) Uani 1 1 d .
H020 H 0.1323 0.1600 0.3167 0.039 Uiso 1 1 calc R
C021 C 0.8058(2) -0.7639(2) 0.43603(14) 0.0288(6) Uani 1 1 d .
H021 H 0.8139 -0.7547 0.4819 0.035 Uiso 1 1 calc R
C022 C 0.1864(2) 0.4242(2) -0.04304(16) 0.0269(6) Uani 1 1 d .
H022 H 0.2318 0.4498 -0.0287 0.032 Uiso 1 1 calc R
C023 C 0.9709(2) -0.5248(2) 0.27545(15) 0.0271(6) Uani 1 1 d .
H023 H 1.0469 -0.5648 0.2689 0.032 Uiso 1 1 calc R
C024 C 0.1056(2) -0.4736(2) 0.40593(14) 0.0233(5) Uani 1 1 d .
H024 H 0.0422 -0.4723 0.3947 0.028 Uiso 1 1 calc R
C025 C 0.2046(3) -0.0475(2) 0.41955(14) 0.0302(6) Uani 1 1 d .
H025 H 0.1763 0.0213 0.4385 0.036 Uiso 1 1 calc R
C026 C 0.9267(2) -0.4185(2) 0.28496(14) 0.0264(6) Uani 1 1 d .
H026 H 0.9724 -0.3855 0.2836 0.032 Uiso 1 1 calc R
C027 C 0.3149(3) -0.1095(2) 0.40666(14) 0.0278(6) Uani 1 1 d .
H027 H 0.3622 -0.0833 0.4171 0.033 Uiso 1 1 calc R
C028 C 0.2797(3) 0.2805(2) 0.32353(17) 0.0359(7) Uani 1 1 d .
H028 H 0.2877 0.3270 0.3526 0.043 Uiso 1 1 calc R
C029 C 0.8270(2) -0.8612(2) 0.41048(14) 0.0290(6) Uani 1 1 d .
H029 H 0.8497 -0.9185 0.4390 0.035 Uiso 1 1 calc R
C02A C 0.1353(2) -0.0859(2) 0.40468(13) 0.0282(6) Uani 1 1 d .
H02A H 0.0596 -0.0435 0.4139 0.034 Uiso 1 1 calc R
C02B C 0.8153(2) -0.8750(2) 0.34398(15) 0.0284(6) Uani 1 1 d .
H02B H 0.8307 -0.9418 0.3265 0.034 Uiso 1 1 calc R
C02C C 0.3393(3) 0.1717(3) 0.21986(18) 0.0455(10) Uani 1 1 d .
H02C H 0.3880 0.1449 0.1771 0.055 Uiso 1 1 calc R
C02D C 0.3491(3) 0.2426(3) 0.2608(2) 0.0527(11) Uani 1 1 d .
H02D H 0.4035 0.2649 0.2457 0.063 Uiso 1 1 calc R
C02E C 0.1991(3) 0.2506(3) 0.34342(16) 0.0409(8) Uani 1 1 d .
H02E H 0.1498 0.2783 0.3858 0.049 Uiso 1 1 calc R
C02G C -0.1229(3) -0.2142(3) 0.43029(19) 0.0495(9) Uani 1 1 d .
H02F H -0.0806 -0.2276 0.3826 0.059 Uiso 1 1 calc R
H02G H -0.1464 -0.2696 0.4398 0.059 Uiso 1 1 calc R
C02H C 0.4960(4) -0.7848(4) 0.4650(2) 0.0614(11) Uani 1 1 d .
H02H H 0.5658 -0.7886 0.4716 0.074 Uiso 1 1 calc R
H02I H 0.4616 -0.7239 0.4378 0.074 Uiso 1 1 calc R
HB H 0.539(3) -0.384(2) 0.2849(17) 0.031(8) Uiso 1 1 d .
HC H 0.254(3) -0.011(3) 0.0486(17) 0.036(9) Uiso 1 1 d .
Cl1 Cl 0.28798(5) -0.22181(5) 0.01635(3) 0.02002(11) Uani 1 1 d .

loop_
_atom_site_aniso_label
_atom_site_aniso_U_11
_atom_site_aniso_U_22
_atom_site_aniso_U_33
_atom_site_aniso_U_23
_atom_site_aniso_U_13
_atom_site_aniso_U_12
Ir01 0.01030(4) 0.00982(4) 0.00868(4) 0.00065(3) -0.00255(3) -0.00401(3)
Ir02 0.00901(4) 0.00920(4) 0.01162(4) 0.00033(3) -0.00185(3) -0.00362(3)
P003 0.0112(2) 0.0120(3) 0.0103(2) 0.0005(2) -0.00327(19) -0.0044(2)
P04 0.0106(2) 0.0101(2) 0.0131(3) 0.0005(2) -0.0028(2) -0.0039(2)
Cl05 0.0195(3) 0.0147(2) 0.0227(3) 0.0012(2) -0.0033(2) -0.0099(2)
P06 0.0112(2) 0.0131(3) 0.0108(2) 0.0011(2) -0.0023(2) -0.0038(2)
Cl08 0.0221(3) 0.0129(2) 0.0213(3) -0.0035(2) -0.0073(2) -0.0022(2)
P009 0.0134(3) 0.0163(3) 0.0120(3) 0.0017(2) -0.0030(2) -0.0064(2)
Cl0A 0.0255(3) 0.0358(4) 0.0542(5) 0.0266(3) -0.0215(3) -0.0195(3)
Cl0B 0.0421(4) 0.0461(5) 0.0368(4) -0.0081(4) 0.0050(3) -0.0133(4)
Cl0C 0.0551(5) 0.0550(5) 0.0469(5) 0.0112(4) -0.0138(4) -0.0319(5)
Cl0E 0.0561(6) 0.0524(5) 0.0632(6) 0.0009(5) -0.0147(5) -0.0270(5)
Cl00 0.1202(13) 0.0757(9) 0.0555(7) -0.0039(6) 0.0080(7) -0.0044(8)
O00H 0.0155(8) 0.0245(9) 0.0312(10) 0.0067(8) -0.0058(7) -0.0104(7)
O00I 0.0246(9) 0.0305(10) 0.0150(8) 0.0007(7) -0.0064(7) -0.0137(8)
N00J 0.0115(8) 0.0118(9) 0.0176(9) -0.0032(7) -0.0002(7) -0.0050(7)
N00K 0.0136(9) 0.0142(9) 0.0170(9) -0.0004(7) -0.0009(7) -0.0077(8)
N00L 0.0144(9) 0.0132(9) 0.0115(9) -0.0009(7) -0.0052(7) -0.0034(7)
C00M 0.0121(10) 0.0122(10) 0.0151(10) -0.0015(8) -0.0012(8) -0.0050(8)
C00N 0.0121(10) 0.0153(11) 0.0138(10) 0.0030(8) -0.0028(8) -0.0027(8)
N00O 0.0135(9) 0.0134(9) 0.0114(9) 0.0017(7) -0.0035(7) -0.0025(7)
C00P 0.0107(10) 0.0133(10) 0.0184(11) -0.0007(8) -0.0028(8) -0.0032(8)
C00Q 0.0169(11) 0.0108(10) 0.0172(11) 0.0025(8) -0.0058(9) -0.0054(9)
C00R 0.0133(10) 0.0131(10) 0.0119(10) 0.0005(8) -0.0037(8) -0.0059(8)
C00S 0.0139(10) 0.0143(10) 0.0113(10) -0.0004(8) -0.0020(8) -0.0031(8)
C00T 0.0117(10) 0.0155(10) 0.0143(10) -0.0022(8) -0.0004(8) -0.0072(8)
C00U 0.0136(10) 0.0156(11) 0.0128(10) -0.0010(8) -0.0007(8) -0.0047(9)
C00V 0.0155(11) 0.0189(11) 0.0196(11) 0.0031(9) -0.0052(9) -0.0079(9)
C00W 0.0113(10) 0.0128(10) 0.0179(11) 0.0020(8) -0.0007(8) -0.0063(8)
C00X 0.0185(11) 0.0317(14) 0.0161(11) 0.0057(10) -0.0061(9) -0.0134(11)
C00Y 0.0178(11) 0.0199(12) 0.0163(11) -0.0008(9) -0.0067(9) -0.0062(9)
C00Z 0.0182(11) 0.0129(10) 0.0128(10) 0.0023(8) -0.0004(8) -0.0027(9)
C010 0.0139(10) 0.0167(11) 0.0185(11) 0.0043(9) -0.0047(9) -0.0062(9)
C011 0.0144(10) 0.0114(10) 0.0165(11) 0.0014(8) -0.0019(8) -0.0039(8)
C012 0.0127(10) 0.0151(11) 0.0174(11) -0.0017(9) -0.0031(8) -0.0056(9)
C013 0.0159(10) 0.0117(10) 0.0143(10) -0.0027(8) -0.0043(8) -0.0018(9)
C014 0.0160(11) 0.0203(11) 0.0128(10) 0.0005(9) -0.0039(8) -0.0095(9)
C015 0.0171(11) 0.0157(11) 0.0131(10) 0.0021(9) -0.0017(9) 0.0015(9)
C016 0.0269(13) 0.0160(12) 0.0179(11) -0.0007(9) -0.0023(10) -0.0068(10)
C017 0.0142(10) 0.0231(12) 0.0121(10) 0.0025(9) -0.0044(8) -0.0038(9)
C018 0.0234(12) 0.0226(12) 0.0150(11) -0.0007(9) -0.0060(9) -0.0040(10)
C019 0.0166(11) 0.0166(11) 0.0188(11) -0.0010(9) -0.0005(9) -0.0059(9)
C01A 0.0176(11) 0.0237(12) 0.0204(12) 0.0041(10) -0.0075(9) -0.0092(10)
C01B 0.0191(11) 0.0210(12) 0.0099(10) -0.0013(9) -0.0048(8) -0.0067(9)
C01C 0.0112(10) 0.0157(11) 0.0230(12) -0.0075(9) 0.0029(9) -0.0074(9)
C01D 0.0202(12) 0.0187(12) 0.0277(13) -0.0053(10) 0.0025(10) -0.0066(10)
C01E 0.0294(13) 0.0172(12) 0.0193(12) 0.0022(9) -0.0078(10) -0.0075(10)
C01F 0.0165(11) 0.0228(12) 0.0175(11) 0.0004(9) -0.0045(9) -0.0072(10)
C01G 0.0176(11) 0.0211(12) 0.0100(10) 0.0009(9) -0.0047(8) -0.0072(9)
C01H 0.0229(13) 0.0288(14) 0.0180(12) 0.0025(10) -0.0064(10) -0.0072(11)
C01I 0.0168(12) 0.0227(13) 0.0309(14) 0.0084(11) -0.0072(10) -0.0051(10)
C01J 0.0222(12) 0.0305(14) 0.0152(11) 0.0067(10) -0.0044(9) -0.0123(11)
C01K 0.0212(12) 0.0120(11) 0.0271(13) 0.0038(9) 0.0022(10) -0.0041(9)
C01L 0.0183(11) 0.0148(11) 0.0338(14) 0.0067(10) -0.0094(10) -0.0080(10)
C01M 0.0159(11) 0.0246(13) 0.0243(12) -0.0047(10) -0.0029(9) -0.0085(10)
C01N 0.0219(12) 0.0281(13) 0.0152(11) 0.0070(10) -0.0034(9) -0.0145(11)
C01O 0.0154(11) 0.0169(11) 0.0199(11) -0.0049(9) 0.0026(9) -0.0100(9)
C01P 0.0293(14) 0.0187(12) 0.0311(14) 0.0070(11) -0.0150(11) -0.0098(11)
C01Q 0.0173(11) 0.0191(12) 0.0255(13) 0.0017(10) -0.0035(10) -0.0065(10)
C01R 0.0238(13) 0.0365(15) 0.0146(11) -0.0023(10) -0.0017(9) -0.0148(12)
C01S 0.0181(11) 0.0164(11) 0.0213(12) 0.0056(9) -0.0035(9) -0.0090(9)
C01T 0.0198(12) 0.0199(12) 0.0272(13) 0.0030(10) -0.0101(10) -0.0093(10)
C01U 0.0249(13) 0.0328(15) 0.0263(14) 0.0084(11) -0.0138(11) -0.0078(12)
C01V 0.0310(14) 0.0217(13) 0.0340(15) 0.0058(11) -0.0155(12) -0.0162(11)
C01W 0.0224(12) 0.0319(14) 0.0205(12) -0.0108(11) 0.0046(10) -0.0143(11)
C01X 0.0210(12) 0.0198(12) 0.0149(11) 0.0031(9) 0.0003(9) -0.0024(10)
C01Y 0.0177(11) 0.0221(12) 0.0219(12) 0.0026(10) 0.0010(9) -0.0102(10)
C01Z 0.0271(13) 0.0184(12) 0.0289(14) 0.0087(10) -0.0104(11) -0.0059(11)
C020 0.0416(17) 0.0290(15) 0.0282(14) -0.0077(12) 0.0095(12) -0.0215(13)
C021 0.0312(14) 0.0303(15) 0.0149(12) 0.0040(10) -0.0064(10) -0.0041(12)
C022 0.0256(13) 0.0197(13) 0.0417(16) 0.0066(11) -0.0104(12) -0.0145(11)
C023 0.0175(12) 0.0372(16) 0.0287(14) -0.0043(12) -0.0030(10) -0.0142(11)
C024 0.0168(11) 0.0309(14) 0.0261(13) 0.0038(11) -0.0082(10) -0.0128(11)
C025 0.0470(17) 0.0138(12) 0.0162(12) 0.0003(9) -0.0006(11) -0.0033(12)
C026 0.0282(14) 0.0363(15) 0.0272(13) 0.0048(11) -0.0104(11) -0.0236(12)
C027 0.0411(16) 0.0182(13) 0.0226(13) -0.0015(10) -0.0046(11) -0.0122(12)
C028 0.0323(15) 0.0356(16) 0.0381(17) -0.0171(13) -0.0082(13) -0.0115(13)
C029 0.0279(14) 0.0250(14) 0.0234(13) 0.0111(11) -0.0038(11) -0.0031(11)
C02A 0.0280(14) 0.0212(13) 0.0175(12) 0.0018(10) 0.0018(10) 0.0028(11)
C02B 0.0369(15) 0.0186(13) 0.0264(14) 0.0064(10) -0.0075(12) -0.0092(12)
C02C 0.0321(16) 0.071(2) 0.0416(18) -0.0358(17) 0.0135(14) -0.0354(17)
C02D 0.0359(18) 0.078(3) 0.056(2) -0.040(2) 0.0106(16) -0.0402(19)
C02E 0.055(2) 0.0373(17) 0.0256(15) -0.0147(13) 0.0104(14) -0.0219(16)
C02G 0.077(3) 0.046(2) 0.0366(18) -0.0003(16) -0.0051(18) -0.039(2)
C02H 0.070(3) 0.064(3) 0.050(2) 0.021(2) -0.008(2) -0.032(2)
Cl1 0.0224(3) 0.0188(3) 0.0196(3) 0.0024(2) -0.0096(2) -0.0077(2)

loop_
_atom_type_symbol
_atom_type_description
_atom_type_scat_dispersion_real
_atom_type_scat_dispersion_imag
_atom_type_scat_source
C C 0.0033 0.0016 'International Tables Vol C Tables 4.2.6.8 and 6.1.1.4'
H H 0.0000 0.0000 'International Tables Vol C Tables 4.2.6.8 and 6.1.1.4'
Cl Cl 0.1484 0.1585 'International Tables Vol C Tables 4.2.6.8 and 6.1.1.4'
Ir Ir -1.4442 7.9887 'International Tables Vol C Tables 4.2.6.8 and 6.1.1.4'
N N 0.0061 0.0033 'International Tables Vol C Tables 4.2.6.8 and 6.1.1.4'
O O 0.0106 0.0060 'International Tables Vol C Tables 4.2.6.8 and 6.1.1.4'
P P 0.1023 0.0942 'International Tables Vol C Tables 4.2.6.8 and 6.1.1.4'

loop_
_geom_angle_atom_site_label_1
_geom_angle_atom_site_label_2
_geom_angle_atom_site_label_3
_geom_angle
P003 Ir01 Cl05 89.60(2)
P003 Ir01 HB 89.2(12)
Cl05 Ir01 HB 173.9(12)
P06 Ir01 P003 178.58(2)
P06 Ir01 Cl05 91.47(2)
P06 Ir01 HB 89.6(12)
C00R Ir01 P003 89.87(6)
C00R Ir01 Cl05 89.85(6)
C00R Ir01 P06 89.18(6)
C00R Ir01 HB 84.1(12)
C00W Ir01 P003 88.81(7)
C00W Ir01 Cl05 97.94(7)
C00W Ir01 P06 91.98(7)
C00W Ir01 C00R 172.08(9)
C00W Ir01 HB 88.1(12)
P04 Ir02 Cl08 93.05(2)
P04 Ir02 HC 87.4(12)
Cl08 Ir02 HC 169.8(13)
P009 Ir02 P04 177.32(2)
P009 Ir02 Cl08 89.63(2)
P009 Ir02 HC 90.0(12)
C00M Ir02 P04 89.83(6)
C00M Ir02 Cl08 86.93(6)
C00M Ir02 P009 90.24(6)
C00M Ir02 HC 82.9(13)
C00Q Ir02 P04 91.07(7)
C00Q Ir02 Cl08 99.62(7)
C00Q Ir02 P009 88.55(7)
C00Q Ir02 C00M 173.33(9)
C00Q Ir02 HC 90.6(13)
C00N P003 Ir01 113.71(8)
C00N P003 C00S 104.75(11)
C00S P003 Ir01 112.38(8)
C014 P003 Ir01 117.04(8)
C014 P003 C00N 104.46(11)
C014 P003 C00S 103.21(11)
C00T P04 Ir02 117.34(8)
C00T P04 C011 106.68(11)
C011 P04 Ir02 114.50(8)
C012 P04 Ir02 110.14(8)
C012 P04 C00T 102.84(10)
C012 P04 C011 103.92(11)
C00U P06 Ir01 115.78(8)
C00U P06 C00Z 103.90(11)
C00Z P06 Ir01 116.35(8)
C017 P06 Ir01 110.87(8)
C017 P06 C00U 106.67(11)
C017 P06 C00Z 101.95(11)
C00Y P009 Ir02 115.97(8)
C00Y P009 C010 103.35(11)
C00Y P009 C01N 106.64(12)
C010 P009 Ir02 114.61(8)
C01N P009 Ir02 112.29(8)
C01N P009 C010 102.69(12)
C00M N00J C00P 124.99(19)
C00M N00J C01C 111.2(2)
C01C N00J C00P 123.26(19)
C00M N00K C01O 111.5(2)
C00M N00K C01S 125.54(19)
C01O N00K C01S 123.0(2)
C00R N00L C013 126.00(19)
C00R N00L C01B 111.16(19)
C01B N00L C013 122.77(19)
N00J C00M Ir02 128.43(17)
N00J C00M N00K 104.50(19)
N00K C00M Ir02 127.08(16)
C018 C00N P003 119.20(19)
C018 C00N C01E 118.9(2)
C01E C00N P003 121.90(18)
C00R N00O C015 125.47(19)
C00R N00O C01G 111.36(19)
C01G N00O C015 122.82(19)
N00J C00P H00C 109.9
N00J C00P H00D 109.9
N00J C00P C012 109.13(18)
H00C C00P H00D 108.3
C012 C00P H00C 109.9
C012 C00P H00D 109.9
O00H C00Q Ir02 176.2(2)
N00L C00R Ir01 127.78(16)
N00L C00R N00O 104.33(18)
N00O C00R Ir01 127.38(16)
P003 C00S H00A 109.2
P003 C00S H00B 109.2
H00A C00S H00B 107.9
C013 C00S P003 112.04(16)
C013 C00S H00A 109.2
C013 C00S H00B 109.2
C019 C00T P04 121.29(18)
C019 C00T C01F 119.3(2)
C01F C00T P04 118.99(18)
C00X C00U P06 119.00(18)
C00X C00U C01A 119.5(2)
C01A C00U P06 121.51(18)
C010 C00V H00V 120.0
C01Q C00V H00V 120.0
C01Q C00V C010 120.1(2)
O00I C00W Ir01 175.1(2)
C00U C00X H00X 119.7
C01J C00X C00U 120.6(2)
C01J C00X H00X 119.7
C020 C00Y P009 123.7(2)
C020 C00Y C02C 118.6(2)
C02C C00Y P009 117.65(19)
C016 C00Z P06 122.97(18)
C016 C00Z C01X 119.1(2)
C01X C00Z P06 117.9(2)
C00V C010 P009 121.67(18)
C00V C010 C01H 119.1(2)
C01H C010 P009 119.16(19)
C01L C011 P04 120.02(18)
C01L C011 C01P 118.3(2)
C01P C011 P04 121.63(19)
P04 C012 H01L 109.6
P04 C012 H01N 109.6
C00P C012 P04 110.26(16)
C00P C012 H01L 109.6
C00P C012 H01N 109.6
H01L C012 H01N 108.1
N00L C013 C00S 109.23(18)
N00L C013 H01A 109.8
N00L C013 H01B 109.8
C00S C013 H01A 109.8
C00S C013 H01B 109.8
H01A C013 H01B 108.3
C01M C014 P003 118.25(19)
C01T C014 P003 122.07(18)
C01T C014 C01M 119.5(2)
N00O C015 H01C 109.7
N00O C015 H01D 109.7
N00O C015 C017 109.9(2)
H01C C015 H01D 108.2
C017 C015 H01C 109.7
C017 C015 H01D 109.7
C00Z C016 H016 120.0
C00Z C016 C027 120.0(3)
C027 C016 H016 120.0
P06 C017 H01E 109.8
P06 C017 H01F 109.8
C015 C017 P06 109.24(17)
C015 C017 H01E 109.8
C015 C017 H01F 109.8
H01E C017 H01F 108.3
C00N C018 H018 119.8
C021 C018 C00N 120.5(2)
C021 C018 H018 119.8
C00T C019 H019 120.0
C00T C019 C01D 120.0(2)
C01D C019 H019 120.0
C00U C01A H01G 120.3
C024 C01A C00U 119.5(2)
C024 C01A H01G 120.3
N00L C01B H01H 126.7
C01G C01B N00L 106.6(2)
C01G C01B H01H 126.7
N00J C01C H01O 126.7
C01O C01C N00J 106.6(2)
C01O C01C H01O 126.7
C019 C01D H01P 119.8
C01W C01D C019 120.3(2)
C01W C01D H01P 119.8
C00N C01E H01I 119.7
C02B C01E C00N 120.7(2)
C02B C01E H01I 119.7
C00T C01F H01Q 119.9
C01R C01F C00T 120.2(2)
C01R C01F H01Q 119.9
N00O C01G H01J 126.8
C01B C01G N00O 106.5(2)
C01B C01G H01J 126.8
C010 C01H H01R 119.9
C01U C01H C010 120.2(2)
C01U C01H H01R 119.9
C01Q C01I H01S 120.1
C01Q C01I C01U 119.9(2)
C01U C01I H01S 120.1
C00X C01J H01K 120.1
C01Y C01J C00X 119.8(2)
C01Y C01J H01K 120.1
C01Z C01K H01U 120.2
C022 C01K H01U 120.2
C022 C01K C01Z 119.6(2)
C011 C01L H01W 119.7
C011 C01L C022 120.7(2)
C022 C01L H01W 119.7
C014 C01M H01M 120.1
C023 C01M C014 119.8(2)
C023 C01M H01M 120.1
P009 C01N H01Z 109.7
P009 C01N H 109.7
H01Z C01N H 108.2
C01S C01N P009 109.64(16)
C01S C01N H01Z 109.7
C01S C01N H 109.7
N00K C01O H01 126.9
C01C C01O N00K 106.2(2)
C01C C01O H01 126.9
C011 C01P H0AA 119.7
C01Z C01P C011 120.6(2)
C01Z C01P H0AA 119.7
C00V C01Q H1AA 119.7
C01I C01Q C00V 120.6(2)
C01I C01Q H1AA 119.7
C01F C01R H2AA 119.9
C01W C01R C01F 120.2(2)
C01W C01R H2AA 119.9
N00K C01S C01N 109.7(2)
N00K C01S H3AA 109.7
N00K C01S HA 109.7
C01N C01S H3AA 109.7
C01N C01S HA 109.7
H3AA C01S HA 108.2
C014 C01T H01T 119.9
C014 C01T C01V 120.2(2)
C01V C01T H01T 119.9
C01H C01U H4AA 119.9
C01I C01U C01H 120.2(2)
C01I C01U H4AA 119.9
C01T C01V H01V 120.0
C026 C01V C01T 120.0(3)
C026 C01V H01V 120.0
C01D C01W C01R 120.0(2)
C01D C01W H5AA 120.0
C01R C01W H5AA 120.0
C00Z C01X H01X 119.7
C02A C01X C00Z 120.6(3)
C02A C01X H01X 119.7
C01J C01Y H01Y 120.0
C024 C01Y C01J 120.0(2)
C024 C01Y H01Y 120.0
C01K C01Z C01P 120.3(2)
C01K C01Z H6AA 119.8
C01P C01Z H6AA 119.8
C00Y C020 H020 119.9
C00Y C020 C02E 120.2(3)
C02E C020 H020 119.9
C018 C021 H021 120.1
C018 C021 C029 119.9(2)
C029 C021 H021 120.1
C01K C022 C01L 120.3(2)
C01K C022 H022 119.8
C01L C022 H022 119.8
C01M C023 H023 119.8
C026 C023 C01M 120.4(2)
C026 C023 H023 119.8
C01A C024 H024 119.6
C01Y C024 C01A 120.7(2)
C01Y C024 H024 119.6
C027 C025 H025 120.0
C027 C025 C02A 120.0(2)
C02A C025 H025 120.0
C01V C026 H026 119.9
C023 C026 C01V 120.2(2)
C023 C026 H026 119.9
C016 C027 H027 119.9
C025 C027 C016 120.2(3)
C025 C027 H027 119.9
C02D C028 H028 120.3
C02E C028 H028 120.3
C02E C028 C02D 119.4(3)
C021 C029 H029 119.8
C02B C029 C021 120.3(2)
C02B C029 H029 119.8
C01X C02A C025 120.1(3)
C01X C02A H02A 119.9
C025 C02A H02A 119.9
C01E C02B H02B 120.1
C029 C02B C01E 119.8(3)
C029 C02B H02B 120.1
C00Y C02C H02C 119.5
C00Y C02C C02D 121.1(3)
C02D C02C H02C 119.5
C028 C02D C02C 119.8(3)
C028 C02D H02D 120.1
C02C C02D H02D 120.1
C020 C02E H02E 119.6
C028 C02E C020 120.8(3)
C028 C02E H02E 119.6
Cl0B C02G H02F 109.1
Cl0B C02G H02G 109.1
Cl0E C02G Cl0B 112.7(2)
Cl0E C02G H02F 109.1
Cl0E C02G H02G 109.1
H02F C02G H02G 107.8
Cl0C C02H Cl00 111.0(2)
Cl0C C02H H02H 109.4
Cl0C C02H H02I 109.4
Cl00 C02H H02H 109.4
Cl00 C02H H02I 109.4
H02H C02H H02I 108.0

loop_
_geom_bond_atom_site_label_1
_geom_bond_atom_site_label_2
_geom_bond_distance
Ir01 P003 2.3545(6)
Ir01 Cl05 2.4666(6)
Ir01 P06 2.3435(6)
Ir01 C00R 2.079(2)
Ir01 C00W 1.903(2)
Ir01 HB 1.51(3)
Ir02 P04 2.3524(6)
Ir02 Cl08 2.4768(6)
Ir02 P009 2.3410(6)
Ir02 C00M 2.078(2)
Ir02 C00Q 1.906(2)
Ir02 HC 1.56(3)
P003 C00N 1.818(2)
P003 C00S 1.828(2)
P003 C014 1.814(2)
P04 C00T 1.821(2)
P04 C011 1.823(2)
P04 C012 1.821(2)
P06 C00U 1.822(2)
P06 C00Z 1.824(2)
P06 C017 1.812(2)
P009 C00Y 1.813(2)
P009 C010 1.825(2)
P009 C01N 1.822(2)
Cl0B C02G 1.791(4)
Cl0C C02H 1.742(4)
Cl0E C02G 1.731(4)
Cl00 C02H 1.753(5)
O00H C00Q 1.133(3)
O00I C00W 1.128(3)
N00J C00M 1.352(3)
N00J C00P 1.468(3)
N00J C01C 1.388(3)
N00K C00M 1.354(3)
N00K C01O 1.385(3)
N00K C01S 1.461(3)
N00L C00R 1.353(3)
N00L C013 1.459(3)
N00L C01B 1.389(3)
C00N C018 1.392(3)
C00N C01E 1.396(3)
N00O C00R 1.356(3)
N00O C015 1.461(3)
N00O C01G 1.386(3)
C00P H00C 0.9900
C00P H00D 0.9900
C00P C012 1.525(3)
C00S H00A 0.9900
C00S H00B 0.9900
C00S C013 1.529(3)
C00T C019 1.392(3)
C00T C01F 1.402(3)
C00U C00X 1.391(3)
C00U C01A 1.396(3)
C00V H00V 0.9500
C00V C010 1.394(3)
C00V C01Q 1.391(3)
C00X H00X 0.9500
C00X C01J 1.390(3)
C00Y C020 1.381(4)
C00Y C02C 1.387(4)
C00Z C016 1.395(4)
C00Z C01X 1.402(3)
C010 C01H 1.405(3)
C011 C01L 1.388(3)
C011 C01P 1.398(3)
C012 H01L 0.9900
C012 H01N 0.9900
C013 H01A 0.9900
C013 H01B 0.9900
C014 C01M 1.399(3)
C014 C01T 1.391(3)
C015 H01C 0.9900
C015 H01D 0.9900
C015 C017 1.530(3)
C016 H016 0.9500
C016 C027 1.398(3)
C017 H01E 0.9900
C017 H01F 0.9900
C018 H018 0.9500
C018 C021 1.389(4)
C019 H019 0.9500
C019 C01D 1.396(3)
C01A H01G 0.9500
C01A C024 1.391(4)
C01B H01H 0.9500
C01B C01G 1.348(3)
C01C H01O 0.9500
C01C C01O 1.356(4)
C01D H01P 0.9500
C01D C01W 1.384(4)
C01E H01I 0.9500
C01E C02B 1.390(4)
C01F H01Q 0.9500
C01F C01R 1.390(3)
C01G H01J 0.9500
C01H H01R 0.9500
C01H C01U 1.389(4)
C01I H01S 0.9500
C01I C01Q 1.383(4)
C01I C01U 1.386(4)
C01J H01K 0.9500
C01J C01Y 1.384(4)
C01K H01U 0.9500
C01K C01Z 1.381(4)
C01K C022 1.378(4)
C01L H01W 0.9500
C01L C022 1.391(3)
C01M H01M 0.9500
C01M C023 1.391(4)
C01N H01Z 0.9900
C01N H 0.9900
C01N C01S 1.529(3)
C01O H01 0.9500
C01P H0AA 0.9500
C01P C01Z 1.385(4)
C01Q H1AA 0.9500
C01R H2AA 0.9500
C01R C01W 1.385(4)
C01S H3AA 0.9900
C01S HA 0.9900
C01T H01T 0.9500
C01T C01V 1.393(4)
C01U H4AA 0.9500
C01V H01V 0.9500
C01V C026 1.384(4)
C01W H5AA 0.9500
C01X H01X 0.9500
C01X C02A 1.383(4)
C01Y H01Y 0.9500
C01Y C024 1.383(4)
C01Z H6AA 0.9500
C020 H020 0.9500
C020 C02E 1.394(4)
C021 H021 0.9500
C021 C029 1.389(4)
C022 H022 0.9500
C023 H023 0.9500
C023 C026 1.380(4)
C024 H024 0.9500
C025 H025 0.9500
C025 C027 1.386(4)
C025 C02A 1.389(5)
C026 H026 0.9500
C027 H027 0.9500
C028 H028 0.9500
C028 C02D 1.381(4)
C028 C02E 1.372(5)
C029 H029 0.9500
C029 C02B 1.379(4)
C02A H02A 0.9500
C02B H02B 0.9500
C02C H02C 0.9500
C02C C02D 1.389(4)
C02D H02D 0.9500
C02E H02E 0.9500
C02G H02F 0.9900
C02G H02G 0.9900
C02H H02H 0.9900
C02H H02I 0.9900

loop_
_smtbx_masks_void_nr
_smtbx_masks_void_average_x
_smtbx_masks_void_average_y
_smtbx_masks_void_average_z
_smtbx_masks_void_volume
_smtbx_masks_void_count_electrons
_smtbx_masks_void_content
1 0.285 0.459 0.112 122.8 45.5 Dichloromethane
2 0.715 0.541 0.888 122.8 41.4 Dichloromethane
